data_7247019
loop_
_publ_author_name
'Brown, Matthew L.'
'Karpiuk, Thomas E.'
'Leznoff, Daniel B.'

_publ_section_title
;
 Emissive lanthanide dicyanoaurate coordination polymers with
 2,2&#x2032;-bipyridine dioxide antenna groups and their hydration states
;
_journal_issue 33
_journal_name_full CrystEngComm
_journal_page_first 4658
_journal_page_last 4668
_journal_paper_doi 10.1039/D3CE00583F
_journal_volume 25
_journal_year 2023
_chemical_formula_moiety '0.25(C104 H80 Au12 N40 O24 Yb4), 2(C2 H6 O)'
_chemical_formula_sum 'C30 H32 Au3 N10 O8 Yb'
_chemical_formula_weight 1424.59
_space_group_crystal_system monoclinic
_space_group_IT_number 15
_space_group_name_Hall '-C 2yc'
_space_group_name_H-M_alt 'C 1 2/c 1'
_atom_sites_solution_hydrogens mixed
_atom_sites_solution_primary dual
_audit_creation_date 2022-11-26
_audit_creation_method
;
Olex2 1.2
(compiled 2018.05.29 svn.r3508 for OlexSys, GUI svn.r5506)
;
_audit_update_record
;
2022-12-01 deposited with the CCDC.	2023-07-05 downloaded from the CCDC.
;
_cell_angle_alpha 90
_cell_angle_beta 99.5900(10)
_cell_angle_gamma 90
_cell_formula_units_Z 4
_cell_length_a 10.8939(6)
_cell_length_b 17.9080(10)
_cell_length_c 19.4630(10)
_cell_measurement_reflns_used 9799
_cell_measurement_temperature 150(2)
_cell_measurement_theta_max 45.243
_cell_measurement_theta_min 2.589
_cell_volume 3743.9(4)
_computing_cell_refinement 'SAINT v8.37A (Bruker, 2015)'
_computing_data_reduction 'SAINT v8.37A (Bruker, 2015)'
_computing_molecular_graphics 'Olex2 (Dolomanov et al., 2009)'
_computing_publication_material 'Olex2 (Dolomanov et al., 2009)'
_computing_structure_refinement 'ShelXL (Sheldrick, 2015)'
_computing_structure_solution 'ShelXT (Sheldrick, 2015)'
_diffrn_ambient_temperature 150(2)
_diffrn_detector 'Bruker APEX2 area detector'
_diffrn_detector_area_resol_mean 8.3
_diffrn_measured_fraction_theta_full 1.000
_diffrn_measured_fraction_theta_max 1.000
_diffrn_measurement_device 'three-circle diffractometer'
_diffrn_measurement_device_type 'Bruker APEX-II CCD'
_diffrn_measurement_method '\f and \w scans'
_diffrn_radiation_monochromator 'horizontally mounted graphite crystal'
_diffrn_radiation_type MoK\a
_diffrn_radiation_wavelength 0.71073
_diffrn_reflns_av_R_equivalents 0.0382
_diffrn_reflns_av_unetI/netI 0.0250
_diffrn_reflns_Laue_measured_fraction_full 1.000
_diffrn_reflns_Laue_measured_fraction_max 1.000
_diffrn_reflns_limit_h_max 16
_diffrn_reflns_limit_h_min -16
_diffrn_reflns_limit_k_max 27
_diffrn_reflns_limit_k_min -27
_diffrn_reflns_limit_l_max 29
_diffrn_reflns_limit_l_min -29
_diffrn_reflns_number 42523
_diffrn_reflns_point_group_measured_fraction_full 1.000
_diffrn_reflns_point_group_measured_fraction_max 1.000
_diffrn_reflns_theta_full 25.242
_diffrn_reflns_theta_max 33.142
_diffrn_reflns_theta_min 2.122
_diffrn_source 'sealed tube'
_diffrn_standards_number 0
_exptl_absorpt_coefficient_mu 14.255
_exptl_absorpt_correction_T_max 0.7489
_exptl_absorpt_correction_T_min 0.3553
_exptl_absorpt_correction_type multi-scan
_exptl_absorpt_process_details
;
SADABS-2016/2 (Bruker,2016/2) was used for absorption correction. 
wR2(int) was 0.1496 before and 0.0517 after correction. 
The Ratio of minimum to maximum transmission is 0.4744. 
;
_exptl_crystal_colour 'clear colourless'
_exptl_crystal_colour_lustre clear
_exptl_crystal_colour_primary colourless
_exptl_crystal_density_diffrn 2.527
_exptl_crystal_description irregular
_exptl_crystal_F_000 2612
_exptl_crystal_preparation 'Heavily cut, which is why it is irregular'
_exptl_crystal_recrystallization_method 'Slow evaporation of 1:1 EtOH:H2O'
_exptl_crystal_size_max 0.38
_exptl_crystal_size_mid 0.27
_exptl_crystal_size_min 0.13
_refine_diff_density_max 2.086
_refine_diff_density_min -1.232
_refine_diff_density_rms 0.164
_refine_ls_extinction_coef 0.000292(14)
_refine_ls_extinction_expression Fc^*^=kFc[1+0.001xFc^2^\l^3^/sin(2\q)]^-1/4^
_refine_ls_extinction_method 'SHELXL-2019/2 (Sheldrick 2019)'
_refine_ls_goodness_of_fit_ref 1.079
_refine_ls_hydrogen_treatment mixed
_refine_ls_matrix_type full
_refine_ls_number_parameters 272
_refine_ls_number_reflns 7148
_refine_ls_number_restraints 12
_refine_ls_restrained_S_all 1.078
_refine_ls_R_factor_all 0.0245
_refine_ls_R_factor_gt 0.0208
_refine_ls_shift/su_max 0.004
_refine_ls_shift/su_mean 0.000
_refine_ls_structure_factor_coef Fsqd
_refine_ls_weighting_details 'w=1/[\s^2^(Fo^2^)+(0.0162P)^2^+11.9405P] where P=(Fo^2^+2Fc^2^)/3'
_refine_ls_weighting_scheme calc
_refine_ls_wR_factor_gt 0.0452
_refine_ls_wR_factor_ref 0.0464
_reflns_Friedel_coverage 0.000
_reflns_number_gt 6550
_reflns_number_total 7148
_reflns_threshold_expression 'I > 2\s(I)'
_cod_data_source_file d3ce00583f2.cif
_cod_data_source_block YbEW
_cod_depositor_comments 'Adding full bibliography for 7247008--7247022.cif.'
_cod_database_code 7247019
_shelx_shelxl_version_number 2019/2
_shelx_space_group_comment
;
The symmetry employed for this shelxl refinement is uniquely defined
by the following loop, which should always be used as a source of
symmetry information in preference to the above space-group names.
They are only intended as comments.
;
_shelx_estimated_absorpt_t_max 0.259
_shelx_estimated_absorpt_t_min 0.074
_olex2_refinement_description
;
1. Fixed Uiso
 At 1.2 times of:
  All C(H) groups, All C(H,H) groups
 At 1.5 times of:
  All C(H,H,H) groups, All O(H) groups, All O(H,H) groups
2. Restrained distances
 H1A-N2_$1
 1.98 with sigma of 0.02
 H1A-O1 = H1B-O1
 0.815 with sigma of 0.02
 C10-H10 = C11-H11 = C12-H12 = C13-H13
 0.95 with sigma of 0.02
 C16-H16 = C17-H17 = C18-H18 = C19-H19
 0.95 with sigma of 0.02
 H1A-H1B
 1.29 with sigma of 0.04
3.a Secondary CH2 refined with riding coordinates:
 C21(H21A,H21B)
3.b Idealised Me refined as rotating group:
 C22(H22A,H22B,H22C)
;
_olex2_date_sample_completion 2018-04-20
_olex2_date_sample_data_collection 2018-04-20
_olex2_date_sample_submission 2018-04-20
_olex2_exptl_crystal_mounting_method '100 um duel-thickness MiTigen Micromount'
_olex2_submission_special_instructions 'No special instructions were received'

loop_
_space_group_symop_operation_xyz
'x, y, z'
'-x, y, -z+1/2'
'x+1/2, y+1/2, z'
'-x+1/2, y+1/2, -z+1/2'
'-x, -y, -z'
'x, -y, z-1/2'
'-x+1/2, -y+1/2, -z'
'x+1/2, -y+1/2, z-1/2'

loop_
_atom_site_label
_atom_site_type_symbol
_atom_site_fract_x
_atom_site_fract_y
_atom_site_fract_z
_atom_site_U_iso_or_equiv
_atom_site_adp_type
_atom_site_occupancy
_atom_site_site_symmetry_order
_atom_site_calc_flag
_atom_site_refinement_flags_posn
_atom_site_refinement_flags_adp
_atom_site_refinement_flags_occupancy
_atom_site_disorder_assembly
_atom_site_disorder_group
Au1 Au 0.84840(2) 0.65955(2) 0.46833(2) 0.01477(3) Uani 1 1 d . . . . .
Au2 Au 1.000000 0.500000 0.500000 0.02415(4) Uani 1 2 d S T P . .
Yb1 Yb 0.500000 0.55425(2) 0.250000 0.00772(3) Uani 1 2 d S T P . .
O1 O 0.41681(18) 0.65383(11) 0.30256(10) 0.0151(3) Uani 1 1 d D . . . .
H1A H 0.448(3) 0.6871(17) 0.3274(17) 0.023 Uiso 1 1 d DR . . . .
H1B H 0.3421(18) 0.657(2) 0.304(2) 0.023 Uiso 1 1 d DR . . . .
O2 O 0.1690(3) 0.65769(18) 0.30063(18) 0.0400(7) Uani 1 1 d . . . . .
H2 H 0.141(6) 0.618(4) 0.316(3) 0.060 Uiso 1 1 d R . . . .
O10 O 0.57105(16) 0.44813(10) 0.31552(9) 0.0128(3) Uani 1 1 d . . . . .
O11 O 0.34552(16) 0.51661(10) 0.30746(9) 0.0120(3) Uani 1 1 d . . . . .
N1 N 0.6661(2) 0.59754(13) 0.33941(12) 0.0165(4) Uani 1 1 d . . . . .
N2 N 0.9959(3) 0.73615(15) 0.60123(14) 0.0254(5) Uani 1 1 d D . . . .
N3 N 1.0601(3) 0.5217(2) 0.34932(19) 0.0423(8) Uani 1 1 d . . . . .
N10 N 0.56175(19) 0.43619(12) 0.38136(10) 0.0116(3) Uani 1 1 d . . . . .
N11 N 0.29904(19) 0.44794(12) 0.29819(11) 0.0117(3) Uani 1 1 d . . . . .
C1 C 0.7373(2) 0.61953(15) 0.38550(13) 0.0163(4) Uani 1 1 d . . . . .
C2 C 0.9455(3) 0.70640(17) 0.55242(14) 0.0194(5) Uani 1 1 d . . . . .
C3 C 1.0371(3) 0.5117(2) 0.4038(2) 0.0297(7) Uani 1 1 d . . . . .
C10 C 0.6623(2) 0.44744(16) 0.43152(14) 0.0180(5) Uani 1 1 d D . . . .
H10 H 0.733(3) 0.465(2) 0.414(2) 0.022 Uiso 1 1 d DR . . . .
C11 C 0.6564(3) 0.43284(17) 0.50088(14) 0.0221(5) Uani 1 1 d D . . . .
H11 H 0.727(3) 0.440(2) 0.5353(18) 0.027 Uiso 1 1 d DR . . . .
C12 C 0.5481(3) 0.40487(17) 0.51890(14) 0.0230(5) Uani 1 1 d D . . . .
H12 H 0.542(4) 0.392(2) 0.5653(12) 0.028 Uiso 1 1 d DR . . . .
C13 C 0.4469(3) 0.39264(16) 0.46709(14) 0.0186(5) Uani 1 1 d D . . . .
H13 H 0.370(2) 0.373(2) 0.475(2) 0.022 Uiso 1 1 d DR . . . .
C14 C 0.4529(2) 0.40921(14) 0.39799(13) 0.0129(4) Uani 1 1 d . . . . .
C15 C 0.3488(2) 0.39203(14) 0.34159(12) 0.0134(4) Uani 1 1 d . . . . .
C16 C 0.2956(3) 0.32192(16) 0.33401(16) 0.0213(5) Uani 1 1 d D . . . .
H16 H 0.333(4) 0.2842(19) 0.3648(18) 0.026 Uiso 1 1 d DR . . . .
C17 C 0.1956(3) 0.30790(18) 0.28136(18) 0.0258(6) Uani 1 1 d D . . . .
H17 H 0.161(4) 0.2594(14) 0.274(2) 0.031 Uiso 1 1 d DR . . . .
C18 C 0.1502(3) 0.36549(19) 0.23702(16) 0.0241(6) Uani 1 1 d D . . . .
H18 H 0.081(3) 0.363(3) 0.2016(17) 0.029 Uiso 1 1 d DR . . . .
C19 C 0.2016(2) 0.43618(17) 0.24678(14) 0.0182(5) Uani 1 1 d D . . . .
H19 H 0.172(4) 0.4767(17) 0.2173(18) 0.022 Uiso 1 1 d DR . . . .
C21 C 0.1008(4) 0.7127(3) 0.3320(3) 0.0432(9) Uani 1 1 d . . . . .
H21A H 0.014380 0.694951 0.330668 0.052 Uiso 1 1 calc R . . . .
H21B H 0.097263 0.759376 0.304451 0.052 Uiso 1 1 calc R . . . .
C22 C 0.1570(5) 0.7290(3) 0.4051(3) 0.0514(12) Uani 1 1 d . . . . .
H22A H 0.242475 0.746782 0.406777 0.077 Uiso 1 1 calc GR . . . .
H22B H 0.157667 0.683416 0.433085 0.077 Uiso 1 1 calc GR . . . .
H22C H 0.107912 0.767506 0.423925 0.077 Uiso 1 1 calc GR . . . .

loop_
_atom_site_aniso_label
_atom_site_aniso_U_11
_atom_site_aniso_U_22
_atom_site_aniso_U_33
_atom_site_aniso_U_23
_atom_site_aniso_U_13
_atom_site_aniso_U_12
Au1 0.01529(4) 0.01741(5) 0.01028(4) -0.00218(3) -0.00177(3) -0.00381(3)
Au2 0.01684(6) 0.02697(8) 0.02855(8) -0.00541(6) 0.00351(5) -0.00063(5)
Yb1 0.00931(5) 0.00833(6) 0.00512(5) 0.000 -0.00003(4) 0.000
O1 0.0152(8) 0.0125(8) 0.0175(8) -0.0067(6) 0.0025(6) 0.0004(6)
O2 0.0264(12) 0.0419(16) 0.0559(18) -0.0138(13) 0.0191(12) -0.0002(11)
O10 0.0145(7) 0.0156(8) 0.0089(7) 0.0033(6) 0.0041(6) 0.0020(6)
O11 0.0132(7) 0.0097(7) 0.0136(7) -0.0003(6) 0.0037(6) -0.0010(6)
N1 0.0169(9) 0.0162(10) 0.0149(9) -0.0013(7) -0.0016(7) -0.0016(8)
N2 0.0328(13) 0.0220(12) 0.0186(11) -0.0045(9) -0.0043(9) -0.0018(10)
N3 0.0329(15) 0.062(2) 0.0330(16) -0.0068(16) 0.0084(13) -0.0025(16)
N10 0.0144(8) 0.0118(8) 0.0089(8) 0.0027(6) 0.0024(6) 0.0011(7)
N11 0.0115(8) 0.0122(9) 0.0119(8) -0.0010(7) 0.0032(6) -0.0012(7)
C1 0.0180(10) 0.0178(11) 0.0121(10) 0.0000(8) -0.0002(8) -0.0014(9)
C2 0.0212(11) 0.0208(12) 0.0148(11) -0.0024(9) -0.0009(9) -0.0016(10)
C3 0.0196(12) 0.0352(17) 0.0339(17) -0.0068(13) 0.0033(11) -0.0018(12)
C10 0.0172(10) 0.0190(12) 0.0158(11) 0.0050(9) -0.0031(8) -0.0004(9)
C11 0.0273(13) 0.0226(13) 0.0136(11) 0.0042(9) -0.0050(9) 0.0002(11)
C12 0.0352(15) 0.0232(13) 0.0105(10) 0.0050(9) 0.0035(10) 0.0016(11)
C13 0.0243(12) 0.0194(12) 0.0133(10) 0.0044(9) 0.0064(9) 0.0002(10)
C14 0.0145(9) 0.0124(10) 0.0123(10) 0.0015(8) 0.0036(8) -0.0006(8)
C15 0.0137(9) 0.0150(10) 0.0121(9) 0.0005(8) 0.0043(7) -0.0014(8)
C16 0.0258(13) 0.0134(11) 0.0261(13) 0.0000(10) 0.0087(11) -0.0057(10)
C17 0.0277(13) 0.0222(13) 0.0293(15) -0.0099(11) 0.0099(11) -0.0126(11)
C18 0.0185(11) 0.0327(15) 0.0212(13) -0.0087(11) 0.0036(10) -0.0090(11)
C19 0.0136(10) 0.0262(13) 0.0143(10) -0.0026(9) 0.0007(8) -0.0015(9)
C21 0.0311(17) 0.046(2) 0.054(2) -0.0033(19) 0.0134(16) 0.0136(17)
C22 0.048(2) 0.055(3) 0.052(3) -0.017(2) 0.010(2) 0.015(2)

loop_
_atom_type_symbol
_atom_type_description
_atom_type_scat_dispersion_real
_atom_type_scat_dispersion_imag
_atom_type_scat_source
C C 0.0033 0.0016 'International Tables Vol C Tables 4.2.6.8 and 6.1.1.4'
H H 0.0000 0.0000 'International Tables Vol C Tables 4.2.6.8 and 6.1.1.4'
Au Au -2.0133 8.8022 'International Tables Vol C Tables 4.2.6.8 and 6.1.1.4'
N N 0.0061 0.0033 'International Tables Vol C Tables 4.2.6.8 and 6.1.1.4'
O O 0.0106 0.0060 'International Tables Vol C Tables 4.2.6.8 and 6.1.1.4'
Yb Yb -0.3850 5.5486 'International Tables Vol C Tables 4.2.6.8 and 6.1.1.4'

loop_
_geom_angle_atom_site_label_1
_geom_angle_atom_site_label_2
_geom_angle_atom_site_label_3
_geom_angle
_geom_angle_site_symmetry_1
_geom_angle_site_symmetry_3
_geom_angle_publ_flag
C1 Au1 Au2 93.29(8) . . ?
C2 Au1 Au2 91.76(9) . . ?
C2 Au1 C1 174.22(11) . . ?
Au1 Au2 Au1 180.0 . 5_766 ?
C3 Au2 Au1 84.68(11) . . ?
C3 Au2 Au1 84.68(11) 5_766 5_766 ?
C3 Au2 Au1 95.32(11) 5_766 . ?
C3 Au2 Au1 95.32(11) . 5_766 ?
C3 Au2 C3 180.00(5) . 5_766 ?
O1 Yb1 O1 79.20(10) . 2_655 ?
O1 Yb1 O10 138.25(6) 2_655 . ?
O1 Yb1 O10 120.11(7) 2_655 2_655 ?
O1 Yb1 O10 138.25(6) . 2_655 ?
O1 Yb1 O10 120.11(7) . . ?
O1 Yb1 N1 76.71(7) . 2_655 ?
O1 Yb1 N1 74.70(7) . . ?
O1 Yb1 N1 76.71(7) 2_655 . ?
O1 Yb1 N1 74.70(7) 2_655 2_655 ?
O10 Yb1 O10 71.86(9) . 2_655 ?
O10 Yb1 N1 142.16(7) . 2_655 ?
O10 Yb1 N1 74.29(7) . . ?
O10 Yb1 N1 142.16(7) 2_655 . ?
O10 Yb1 N1 74.29(7) 2_655 2_655 ?
O11 Yb1 O1 68.56(7) . . ?
O11 Yb1 O1 145.35(7) . 2_655 ?
O11 Yb1 O1 68.56(7) 2_655 2_655 ?
O11 Yb1 O1 145.35(7) 2_655 . ?
O11 Yb1 O10 79.80(6) 2_655 . ?
O11 Yb1 O10 79.80(6) . 2_655 ?
O11 Yb1 O10 72.34(6) 2_655 2_655 ?
O11 Yb1 O10 72.34(6) . . ?
O11 Yb1 O11 145.49(9) 2_655 . ?
O11 Yb1 N1 85.56(7) 2_655 . ?
O11 Yb1 N1 105.51(7) . . ?
O11 Yb1 N1 105.51(7) 2_655 2_655 ?
O11 Yb1 N1 85.57(7) . 2_655 ?
N1 Yb1 N1 142.63(11) 2_655 . ?
Yb1 O1 H1A 133(3) . . ?
Yb1 O1 H1B 122(3) . . ?
Yb1 O1 N2 136.88(10) . 7_666 ?
H1A O1 H1B 104(3) . . ?
N2 O1 H1A 7(3) 7_666 . ?
N2 O1 H1B 99(3) 7_666 . ?
C21 O2 H2 101(4) . . ?
N10 O10 Yb1 125.95(14) . . ?
N11 O11 Yb1 120.24(14) . . ?
C1 N1 Yb1 174.0(2) . . ?
O10 N10 C10 119.5(2) . . ?
O10 N10 C14 119.8(2) . . ?
C10 N10 C14 120.7(2) . . ?
O11 N11 C15 119.5(2) . . ?
O11 N11 C19 118.7(2) . . ?
C19 N11 C15 121.9(2) . . ?
N1 C1 Au1 175.4(2) . . ?
N2 C2 Au1 176.0(3) . . ?
N3 C3 Au2 176.9(4) . . ?
N10 C10 H10 114(3) . . ?
N10 C10 C11 120.7(3) . . ?
C11 C10 H10 125(3) . . ?
C10 C11 H11 120(3) . . ?
C12 C11 C10 119.7(3) . . ?
C12 C11 H11 120(3) . . ?
C11 C12 H12 122(3) . . ?
C11 C12 C13 119.0(2) . . ?
C13 C12 H12 119(3) . . ?
C12 C13 H13 125(3) . . ?
C12 C13 C14 120.8(3) . . ?
C14 C13 H13 115(3) . . ?
N10 C14 C13 119.2(2) . . ?
N10 C14 C15 119.2(2) . . ?
C13 C14 C15 121.5(2) . . ?
N11 C15 C14 119.1(2) . . ?
N11 C15 C16 119.0(2) . . ?
C16 C15 C14 121.8(2) . . ?
C15 C16 H16 117(3) . . ?
C15 C16 C17 120.5(3) . . ?
C17 C16 H16 123(3) . . ?
C16 C17 H17 122(3) . . ?
C18 C17 C16 118.8(3) . . ?
C18 C17 H17 120(3) . . ?
C17 C18 H18 126(3) . . ?
C17 C18 C19 120.1(3) . . ?
C19 C18 H18 114(3) . . ?
N11 C19 C18 119.7(3) . . ?
N11 C19 H19 119(3) . . ?
C18 C19 H19 122(3) . . ?
O2 C21 H21A 109.1 . . ?
O2 C21 H21B 109.1 . . ?
O2 C21 C22 112.6(4) . . ?
H21A C21 H21B 107.8 . . ?
C22 C21 H21A 109.1 . . ?
C22 C21 H21B 109.1 . . ?
C21 C22 H22A 109.5 . . ?
C21 C22 H22B 109.5 . . ?
C21 C22 H22C 109.5 . . ?
H22A C22 H22B 109.5 . . ?
H22A C22 H22C 109.5 . . ?
H22B C22 H22C 109.5 . . ?

loop_
_geom_bond_atom_site_label_1
_geom_bond_atom_site_label_2
_geom_bond_distance
_geom_bond_site_symmetry_2
_geom_bond_publ_flag
Au1 Au2 3.30638(18) . ?
Au1 C1 1.981(3) . ?
Au1 C2 1.981(3) . ?
Au2 C3 1.990(4) . ?
Au2 C3 1.990(4) 5_766 ?
Yb1 O1 2.3143(18) . ?
Yb1 O1 2.3143(18) 2_655 ?
Yb1 O10 2.3471(18) 2_655 ?
Yb1 O10 2.3470(18) . ?
Yb1 O11 2.2725(18) . ?
Yb1 O11 2.2725(18) 2_655 ?
Yb1 N1 2.419(2) . ?
Yb1 N1 2.419(2) 2_655 ?
O1 H1A 0.806(14) . ?
O1 H1B 0.822(18) . ?
O1 N2 2.775(3) 7_666 ?
O2 H2 0.85(7) . ?
O2 C21 1.430(5) . ?
O10 N10 1.320(3) . ?
O11 N11 1.331(3) . ?
N1 C1 1.154(3) . ?
N2 C2 1.146(4) . ?
N3 C3 1.144(5) . ?
N10 C10 1.355(3) . ?
N10 C14 1.368(3) . ?
N11 C15 1.363(3) . ?
N11 C19 1.349(3) . ?
C10 H10 0.942(18) . ?
C10 C11 1.387(4) . ?
C11 H11 0.941(19) . ?
C11 C12 1.380(4) . ?
C12 H12 0.946(19) . ?
C12 C13 1.382(4) . ?
C13 H13 0.942(18) . ?
C13 C14 1.389(3) . ?
C14 C15 1.473(3) . ?
C15 C16 1.381(4) . ?
C16 H16 0.949(19) . ?
C16 C17 1.388(5) . ?
C17 H17 0.950(19) . ?
C17 C18 1.382(5) . ?
C18 H18 0.932(19) . ?
C18 C19 1.384(4) . ?
C19 H19 0.948(18) . ?
C21 H21A 0.9900 . ?
C21 H21B 0.9900 . ?
C21 C22 1.482(7) . ?
C22 H22A 0.9800 . ?
C22 H22B 0.9800 . ?
C22 H22C 0.9800 . ?
